data_4502747
loop_
_publ_author_name
'Yang, Ping'
'Wu, Jin-Ji'
'Zhou, Hai-Yun'
'Ye, Bao-Hui'

_publ_section_title
;
 Ligand-Directed Construction of Zn(II) Complexes from Zero-Dimensional
 Metallomacrocycle to One-, Two-, and Three-Dimensional Coordination
 Polymers Based on N-Donor and \b-Diketone Bifunctional Ligands
;
_journal_issue 1
_journal_name_full 'Crystal Growth &amp; Design'
_journal_page_first 99
_journal_paper_doi 10.1021/cg200850r
_journal_volume 12
_journal_year 2012
_chemical_formula_moiety 'C26 H22 N4 O4 Zn, 2(H2 O)'
_chemical_formula_sum 'C26 H26 N4 O6 Zn'
_chemical_formula_weight 555.88
_chemical_name_systematic
; 
 ? 
;
_space_group_IT_number 2
_symmetry_cell_setting triclinic
_symmetry_space_group_name_Hall '-P 1'
_symmetry_space_group_name_H-M 'P -1'
_atom_sites_solution_hydrogens geom
_atom_sites_solution_primary direct
_atom_sites_solution_secondary difmap
_audit_creation_method SHELXL-97
_cell_angle_alpha 89.3300(10)
_cell_angle_beta 83.0360(10)
_cell_angle_gamma 68.5220(10)
_cell_formula_units_Z 2
_cell_length_a 8.6826(6)
_cell_length_b 8.9946(7)
_cell_length_c 17.6757(13)
_cell_measurement_temperature 173(2)
_cell_volume 1274.28(16)
_computing_cell_refinement 'Bruker SMART (Bruker, 1998)'
_computing_data_collection 'Bruker SMART (Bruker, 1998)'
_computing_data_reduction 'Bruker SAINT (Bruker, 1998)'
_computing_molecular_graphics 'Bruker SHELXTL'
_computing_publication_material 'Bruker SHELXTL'
_computing_structure_refinement 'SHELXL-97 (Sheldrick, 1997)'
_computing_structure_solution 'SHELXS-97 (Sheldrick, 1990)'
_diffrn_ambient_temperature 173(2)
_diffrn_measured_fraction_theta_full 0.961
_diffrn_measured_fraction_theta_max 0.961
_diffrn_measurement_device_type 'Bruker SMART CCD area detector'
_diffrn_measurement_method 'phi and omega scans'
_diffrn_radiation_monochromator graphite
_diffrn_radiation_source 'fine-focus sealed tube'
_diffrn_radiation_type MoK\a
_diffrn_radiation_wavelength 0.71073
_diffrn_reflns_av_R_equivalents 0.0133
_diffrn_reflns_av_sigmaI/netI 0.0257
_diffrn_reflns_limit_h_max 9
_diffrn_reflns_limit_h_min -10
_diffrn_reflns_limit_k_max 9
_diffrn_reflns_limit_k_min -10
_diffrn_reflns_limit_l_max 21
_diffrn_reflns_limit_l_min -21
_diffrn_reflns_number 6924
_diffrn_reflns_theta_full 25.50
_diffrn_reflns_theta_max 25.50
_diffrn_reflns_theta_min 2.32
_exptl_absorpt_coefficient_mu 1.012
_exptl_absorpt_correction_T_max 0.8232
_exptl_absorpt_correction_T_min 0.6876
_exptl_absorpt_correction_type multi-scan
_exptl_absorpt_process_details SADABS
_exptl_crystal_colour colorless
_exptl_crystal_density_diffrn 1.449
_exptl_crystal_density_method 'not measured'
_exptl_crystal_description block
_exptl_crystal_F_000 576
_exptl_crystal_size_max 0.40
_exptl_crystal_size_mid 0.20
_exptl_crystal_size_min 0.20
_refine_diff_density_max 0.446
_refine_diff_density_min -0.351
_refine_diff_density_rms 0.057
_refine_ls_extinction_method none
_refine_ls_goodness_of_fit_ref 1.055
_refine_ls_hydrogen_treatment constr
_refine_ls_matrix_type full
_refine_ls_number_parameters 339
_refine_ls_number_reflns 4553
_refine_ls_number_restraints 0
_refine_ls_restrained_S_all 1.055
_refine_ls_R_factor_all 0.0371
_refine_ls_R_factor_gt 0.0321
_refine_ls_shift/su_max 0.029
_refine_ls_shift/su_mean 0.000
_refine_ls_structure_factor_coef Fsqd
_refine_ls_weighting_details 'calc w=1/[\s^2^(Fo^2^)+(0.0439P)^2^+0.7284P] where P=(Fo^2^+2Fc^2^)/3'
_refine_ls_weighting_scheme calc
_refine_ls_wR_factor_gt 0.0815
_refine_ls_wR_factor_ref 0.0855
_reflns_number_gt 3992
_reflns_number_total 4553
_reflns_threshold_expression >2sigma(I)
_cod_data_source_file cg200850r_si_003.cif
_cod_data_source_block ZnL4
_cod_depositor_comments
;
The following automatic conversions were performed:

'_symmetry_cell_setting' value 'Triclinic' changed to 'triclinic'
according to /home/saulius/struct/CIF-dictionaries/cif_core.dic
dictionary named 'cif_core.dic' version 2.4.1 from 2010-06-29.

Automatic conversion script
Id: cif_fix_values 1715 2011-07-08 13:25:40Z adriana 
;
_cod_database_code 4502747

loop_
_symmetry_equiv_pos_as_xyz
'x, y, z'
'-x, -y, -z'

loop_
_atom_site_label
_atom_site_type_symbol
_atom_site_fract_x
_atom_site_fract_y
_atom_site_fract_z
_atom_site_U_iso_or_equiv
_atom_site_adp_type
_atom_site_occupancy
_atom_site_symmetry_multiplicity
_atom_site_calc_flag
_atom_site_refinement_flags
C1 C 0.3828(3) 0.6604(3) 0.57459(14) 0.0404(6) Uani 1 1 d .
H1A H 0.3276 0.7244 0.6215 0.061 Uiso 1 1 calc R
H1B H 0.4500 0.7122 0.5445 0.061 Uiso 1 1 calc R
H1C H 0.4551 0.5535 0.5877 0.061 Uiso 1 1 calc R
C2 C 0.2527(3) 0.6465(3) 0.52861(12) 0.0272(5) Uani 1 1 d .
C3 C 0.2112(3) 0.7472(3) 0.46630(13) 0.0314(5) Uani 1 1 d .
H3 H 0.2631 0.8235 0.4585 0.038 Uiso 1 1 calc R
C4 C 0.1018(3) 0.7458(2) 0.41525(11) 0.0242(4) Uani 1 1 d .
C5 C 0.0790(3) 0.8585(3) 0.35070(12) 0.0251(4) Uani 1 1 d .
C6 C 0.0997(3) 0.7967(2) 0.27674(12) 0.0255(4) Uani 1 1 d .
H6 H 0.1315 0.6848 0.2679 0.031 Uiso 1 1 calc R
C7 C 0.0738(3) 0.8980(3) 0.21612(12) 0.0249(4) Uani 1 1 d .
C8 C 0.0242(3) 1.0623(3) 0.22825(13) 0.0290(5) Uani 1 1 d .
H8 H 0.0054 1.1316 0.1866 0.035 Uiso 1 1 calc R
C9 C 0.0025(3) 1.1233(3) 0.30199(13) 0.0322(5) Uani 1 1 d .
H9 H -0.0331 1.2355 0.3109 0.039 Uiso 1 1 calc R
C10 C 0.0322(3) 1.0225(3) 0.36310(12) 0.0290(5) Uani 1 1 d .
H10 H 0.0205 1.0654 0.4132 0.035 Uiso 1 1 calc R
C11 C 0.0647(3) 0.6986(3) 0.12372(12) 0.0257(4) Uani 1 1 d .
H11 H 0.0362 0.6321 0.1606 0.031 Uiso 1 1 calc R
C12 C 0.1246(3) 0.7943(3) 0.01763(12) 0.0331(5) Uani 1 1 d .
H12 H 0.1461 0.8066 -0.0356 0.040 Uiso 1 1 calc R
C13 C 0.1321(3) 0.8941(3) 0.07254(12) 0.0315(5) Uani 1 1 d .
H13 H 0.1586 0.9873 0.0656 0.038 Uiso 1 1 calc R
C14 C 0.4717(3) 0.4210(4) -0.13758(14) 0.0469(7) Uani 1 1 d .
H14A H 0.4963 0.3389 -0.1780 0.070 Uiso 1 1 calc R
H14B H 0.5746 0.4097 -0.1165 0.070 Uiso 1 1 calc R
H14C H 0.4258 0.5272 -0.1588 0.070 Uiso 1 1 calc R
C15 C 0.3462(3) 0.4013(3) -0.07525(12) 0.0295(5) Uani 1 1 d .
C16 C 0.4044(3) 0.3235(3) -0.00915(12) 0.0309(5) Uani 1 1 d .
H16 H 0.5203 0.2934 -0.0062 0.037 Uiso 1 1 calc R
C17 C 0.3101(3) 0.2854(2) 0.05306(11) 0.0254(4) Uani 1 1 d .
C18 C 0.4040(3) 0.1902(3) 0.11478(12) 0.0262(5) Uani 1 1 d .
C19 C 0.3329(3) 0.2231(2) 0.19059(12) 0.0248(4) Uani 1 1 d .
H19 H 0.2251 0.3031 0.2030 0.030 Uiso 1 1 calc R
C20 C 0.4200(3) 0.1387(3) 0.24804(12) 0.0264(5) Uani 1 1 d .
C21 C 0.5746(3) 0.0166(3) 0.23032(13) 0.0379(6) Uani 1 1 d .
H21 H 0.6342 -0.0409 0.2697 0.046 Uiso 1 1 calc R
C22 C 0.6404(3) -0.0202(3) 0.15456(14) 0.0414(6) Uani 1 1 d .
H22 H 0.7436 -0.1066 0.1420 0.050 Uiso 1 1 calc R
C23 C 0.5581(3) 0.0669(3) 0.09709(13) 0.0335(5) Uani 1 1 d .
H23 H 0.6066 0.0428 0.0454 0.040 Uiso 1 1 calc R
C24 C 0.2282(3) 0.3124(3) 0.35575(12) 0.0274(5) Uani 1 1 d .
H24 H 0.1764 0.4017 0.3262 0.033 Uiso 1 1 calc R
C25 C 0.2930(3) 0.1585(3) 0.44961(12) 0.0285(5) Uani 1 1 d .
H25 H 0.2943 0.1199 0.4999 0.034 Uiso 1 1 calc R
C26 C 0.3920(3) 0.0750(3) 0.38730(12) 0.0277(5) Uani 1 1 d .
H26 H 0.4733 -0.0303 0.3855 0.033 Uiso 1 1 calc R
N1 N 0.0814(2) 0.6728(2) 0.04952(10) 0.0280(4) Uani 1 1 d .
N2 N 0.0931(2) 0.8317(2) 0.14090(10) 0.0254(4) Uani 1 1 d .
N3 N 0.1902(2) 0.3070(2) 0.43000(10) 0.0267(4) Uani 1 1 d .
N4 N 0.3504(2) 0.1749(2) 0.32665(10) 0.0255(4) Uani 1 1 d .
O1 O 0.19012(19) 0.54393(18) 0.54877(8) 0.0282(3) Uani 1 1 d .
O2 O 0.01767(19) 0.65580(17) 0.41618(8) 0.0266(3) Uani 1 1 d .
O3 O 0.19520(18) 0.45494(19) -0.08802(8) 0.0296(3) Uani 1 1 d .
O4 O 0.15388(18) 0.32381(18) 0.06318(8) 0.0286(3) Uani 1 1 d .
O1W O 0.2805(2) 0.2852(2) 0.64659(9) 0.0378(4) Uani 1 1 d .
H1W H 0.1879 0.2815 0.6379 0.057 Uiso 1 1 d R
H2W H 0.3023 0.3528 0.6176 0.057 Uiso 1 1 d R
O2W O 0.0842(2) 0.51830(19) 0.76612(9) 0.0377(4) Uani 1 1 d .
H3W H 0.1522 0.4486 0.7340 0.057 Uiso 1 1 d R
H4W H 0.1248 0.5093 0.8077 0.057 Uiso 1 1 d R
Zn1 Zn 0.0000 0.5000 0.5000 0.02292(10) Uani 1 2 d S
Zn2 Zn 0.0000 0.5000 0.0000 0.02525(11) Uani 1 2 d S

loop_
_atom_site_aniso_label
_atom_site_aniso_U_11
_atom_site_aniso_U_22
_atom_site_aniso_U_33
_atom_site_aniso_U_23
_atom_site_aniso_U_13
_atom_site_aniso_U_12
C1 0.0427(15) 0.0450(15) 0.0411(14) 0.0048(11) -0.0141(11) -0.0225(12)
C2 0.0288(12) 0.0257(11) 0.0261(11) -0.0021(9) -0.0028(9) -0.0090(10)
C3 0.0408(13) 0.0312(12) 0.0301(11) 0.0055(9) -0.0067(10) -0.0219(11)
C4 0.0302(11) 0.0187(10) 0.0210(10) -0.0011(8) 0.0021(8) -0.0075(9)
C5 0.0287(11) 0.0237(11) 0.0241(10) 0.0035(8) -0.0030(9) -0.0111(9)
C6 0.0287(11) 0.0190(10) 0.0273(11) 0.0023(8) -0.0014(9) -0.0078(9)
C7 0.0241(11) 0.0269(11) 0.0234(10) 0.0036(8) -0.0029(8) -0.0092(9)
C8 0.0328(12) 0.0258(11) 0.0309(11) 0.0090(9) -0.0078(9) -0.0127(10)
C9 0.0397(13) 0.0206(11) 0.0367(12) 0.0029(9) -0.0070(10) -0.0108(10)
C10 0.0361(13) 0.0245(11) 0.0276(11) -0.0005(9) -0.0039(9) -0.0124(10)
C11 0.0248(11) 0.0262(11) 0.0230(10) 0.0036(8) -0.0024(8) -0.0058(9)
C12 0.0325(13) 0.0407(13) 0.0218(11) 0.0077(10) -0.0029(9) -0.0088(11)
C13 0.0330(12) 0.0335(13) 0.0275(11) 0.0100(9) -0.0025(9) -0.0124(10)
C14 0.0326(14) 0.0670(19) 0.0341(13) 0.0158(13) 0.0003(11) -0.0118(13)
C15 0.0256(12) 0.0331(12) 0.0249(11) -0.0003(9) -0.0003(9) -0.0059(10)
C16 0.0225(11) 0.0375(13) 0.0274(11) 0.0051(10) -0.0028(9) -0.0049(10)
C17 0.0261(11) 0.0232(11) 0.0222(10) -0.0008(8) -0.0043(8) -0.0030(9)
C18 0.0234(11) 0.0266(11) 0.0269(11) 0.0015(9) -0.0045(9) -0.0069(9)
C19 0.0214(10) 0.0230(11) 0.0264(11) 0.0029(8) -0.0038(8) -0.0041(9)
C20 0.0259(11) 0.0273(11) 0.0233(10) 0.0012(9) -0.0031(9) -0.0066(9)
C21 0.0311(13) 0.0418(14) 0.0290(12) 0.0087(10) -0.0065(10) 0.0013(11)
C22 0.0280(13) 0.0418(15) 0.0354(13) 0.0049(11) -0.0014(10) 0.0087(11)
C23 0.0278(12) 0.0369(13) 0.0256(11) 0.0014(10) -0.0007(9) -0.0008(10)
C24 0.0299(12) 0.0242(11) 0.0254(11) 0.0046(9) -0.0046(9) -0.0067(9)
C25 0.0353(13) 0.0279(12) 0.0238(11) 0.0064(9) -0.0085(9) -0.0122(10)
C26 0.0301(12) 0.0249(11) 0.0263(11) 0.0056(9) -0.0090(9) -0.0065(10)
N1 0.0251(10) 0.0301(10) 0.0232(9) 0.0030(7) -0.0040(7) -0.0034(8)
N2 0.0271(10) 0.0263(9) 0.0213(9) 0.0049(7) -0.0022(7) -0.0083(8)
N3 0.0331(10) 0.0247(9) 0.0217(9) 0.0032(7) -0.0042(7) -0.0098(8)
N4 0.0272(9) 0.0250(9) 0.0220(9) 0.0035(7) -0.0052(7) -0.0062(8)
O1 0.0340(9) 0.0283(8) 0.0254(7) 0.0064(6) -0.0094(6) -0.0133(7)
O2 0.0344(9) 0.0264(8) 0.0226(7) 0.0063(6) -0.0065(6) -0.0147(7)
O3 0.0249(8) 0.0379(9) 0.0199(7) 0.0031(6) -0.0018(6) -0.0049(7)
O4 0.0215(8) 0.0350(9) 0.0243(7) 0.0066(6) -0.0036(6) -0.0044(7)
O1W 0.0392(10) 0.0353(9) 0.0361(9) 0.0115(7) -0.0117(7) -0.0086(8)
O2W 0.0450(10) 0.0368(9) 0.0271(8) 0.0071(7) -0.0059(7) -0.0097(8)
Zn1 0.0287(2) 0.02251(19) 0.01911(17) 0.00450(13) -0.00471(13) -0.01080(15)
Zn2 0.02060(19) 0.0308(2) 0.01862(17) 0.00132(14) -0.00289(13) -0.00264(15)

loop_
_atom_type_symbol
_atom_type_description
_atom_type_scat_dispersion_real
_atom_type_scat_dispersion_imag
_atom_type_scat_source
C C 0.0033 0.0016 'International Tables Vol C Tables 4.2.6.8 and 6.1.1.4'
H H 0.0000 0.0000 'International Tables Vol C Tables 4.2.6.8 and 6.1.1.4'
N N 0.0061 0.0033 'International Tables Vol C Tables 4.2.6.8 and 6.1.1.4'
O O 0.0106 0.0060 'International Tables Vol C Tables 4.2.6.8 and 6.1.1.4'
Zn Zn 0.2839 1.4301 'International Tables Vol C Tables 4.2.6.8 and 6.1.1.4'

loop_
_geom_angle_atom_site_label_1
_geom_angle_atom_site_label_2
_geom_angle_atom_site_label_3
_geom_angle
_geom_angle_site_symmetry_1
_geom_angle_site_symmetry_3
C2 C1 H1A 109.5 . .
C2 C1 H1B 109.5 . .
H1A C1 H1B 109.5 . .
C2 C1 H1C 109.5 . .
H1A C1 H1C 109.5 . .
H1B C1 H1C 109.5 . .
O1 C2 C3 124.9(2) . .
O1 C2 C1 116.9(2) . .
C3 C2 C1 118.2(2) . .
C4 C3 C2 126.5(2) . .
C4 C3 H3 116.8 . .
C2 C3 H3 116.8 . .
O2 C4 C3 126.83(19) . .
O2 C4 C5 114.64(18) . .
C3 C4 C5 118.53(19) . .
C10 C5 C6 119.55(19) . .
C10 C5 C4 121.87(19) . .
C6 C5 C4 118.54(18) . .
C7 C6 C5 120.03(19) . .
C7 C6 H6 120.0 . .
C5 C6 H6 120.0 . .
C6 C7 C8 120.70(19) . .
C6 C7 N2 118.91(18) . .
C8 C7 N2 120.35(18) . .
C9 C8 C7 119.0(2) . .
C9 C8 H8 120.5 . .
C7 C8 H8 120.5 . .
C8 C9 C10 120.8(2) . .
C8 C9 H9 119.6 . .
C10 C9 H9 119.6 . .
C9 C10 C5 119.8(2) . .
C9 C10 H10 120.1 . .
C5 C10 H10 120.1 . .
N1 C11 N2 111.44(19) . .
N1 C11 H11 124.3 . .
N2 C11 H11 124.3 . .
C13 C12 N1 110.59(19) . .
C13 C12 H12 124.7 . .
N1 C12 H12 124.7 . .
C12 C13 N2 105.5(2) . .
C12 C13 H13 127.3 . .
N2 C13 H13 127.3 . .
C15 C14 H14A 109.5 . .
C15 C14 H14B 109.5 . .
H14A C14 H14B 109.5 . .
C15 C14 H14C 109.5 . .
H14A C14 H14C 109.5 . .
H14B C14 H14C 109.5 . .
O3 C15 C16 125.3(2) . .
O3 C15 C14 116.3(2) . .
C16 C15 C14 118.4(2) . .
C15 C16 C17 127.2(2) . .
C15 C16 H16 116.4 . .
C17 C16 H16 116.4 . .
O4 C17 C16 126.8(2) . .
O4 C17 C18 116.14(18) . .
C16 C17 C18 117.11(19) . .
C23 C18 C19 119.5(2) . .
C23 C18 C17 121.10(19) . .
C19 C18 C17 119.36(19) . .
C20 C19 C18 119.8(2) . .
C20 C19 H19 120.1 . .
C18 C19 H19 120.1 . .
C19 C20 C21 120.5(2) . .
C19 C20 N4 120.40(19) . .
C21 C20 N4 119.08(19) . .
C22 C21 C20 119.1(2) . .
C22 C21 H21 120.4 . .
C20 C21 H21 120.4 . .
C23 C22 C21 120.9(2) . .
C23 C22 H22 119.6 . .
C21 C22 H22 119.6 . .
C22 C23 C18 120.0(2) . .
C22 C23 H23 120.0 . .
C18 C23 H23 120.0 . .
N3 C24 N4 111.78(19) . .
N3 C24 H24 124.1 . .
N4 C24 H24 124.1 . .
C26 C25 N3 110.56(19) . .
C26 C25 H25 124.7 . .
N3 C25 H25 124.7 . .
C25 C26 N4 105.82(19) . .
C25 C26 H26 127.1 . .
N4 C26 H26 127.1 . .
C11 N1 C12 105.45(18) . .
C11 N1 Zn2 122.01(15) . .
C12 N1 Zn2 131.30(14) . .
C11 N2 C13 107.06(18) . .
C11 N2 C7 125.08(17) . .
C13 N2 C7 127.73(18) . .
C24 N3 C25 105.28(18) . .
C24 N3 Zn1 124.36(15) . .
C25 N3 Zn1 130.35(14) . .
C24 N4 C26 106.56(17) . .
C24 N4 C20 126.66(18) . .
C26 N4 C20 126.76(18) . .
C2 O1 Zn1 126.58(14) . .
C4 O2 Zn1 126.16(13) . .
C15 O3 Zn2 121.51(13) . .
C17 O4 Zn2 121.22(13) . .
H1W O1W H2W 108.6 . .
H3W O2W H4W 109.0 . .
O2 Zn1 O2 180.0 . 2_566
O2 Zn1 O1 88.34(6) . .
O2 Zn1 O1 91.66(6) 2_566 .
O2 Zn1 O1 91.66(6) . 2_566
O2 Zn1 O1 88.34(6) 2_566 2_566
O1 Zn1 O1 180.0 . 2_566
O2 Zn1 N3 91.21(6) . 2_566
O2 Zn1 N3 88.79(6) 2_566 2_566
O1 Zn1 N3 90.82(6) . 2_566
O1 Zn1 N3 89.18(6) 2_566 2_566
O2 Zn1 N3 88.79(6) . .
O2 Zn1 N3 91.21(6) 2_566 .
O1 Zn1 N3 89.18(6) . .
O1 Zn1 N3 90.82(6) 2_566 .
N3 Zn1 N3 180.00(8) 2_566 .
O4 Zn2 O4 180.00(6) . 2_565
O4 Zn2 O3 89.85(6) . 2_565
O4 Zn2 O3 90.15(6) 2_565 2_565
O4 Zn2 O3 90.15(6) . .
O4 Zn2 O3 89.85(6) 2_565 .
O3 Zn2 O3 180.00(6) 2_565 .
O4 Zn2 N1 89.35(6) . .
O4 Zn2 N1 90.65(6) 2_565 .
O3 Zn2 N1 91.02(6) 2_565 .
O3 Zn2 N1 88.98(6) . .
O4 Zn2 N1 90.65(6) . 2_565
O4 Zn2 N1 89.35(6) 2_565 2_565
O3 Zn2 N1 88.98(6) 2_565 2_565
O3 Zn2 N1 91.02(6) . 2_565
N1 Zn2 N1 180.00(8) . 2_565

loop_
_geom_bond_atom_site_label_1
_geom_bond_atom_site_label_2
_geom_bond_distance
_geom_bond_site_symmetry_2
C1 C2 1.510(3) .
C1 H1A 0.9800 .
C1 H1B 0.9800 .
C1 H1C 0.9800 .
C2 O1 1.259(3) .
C2 C3 1.414(3) .
C3 C4 1.390(3) .
C3 H3 0.9500 .
C4 O2 1.273(3) .
C4 C5 1.500(3) .
C5 C10 1.391(3) .
C5 C6 1.392(3) .
C6 C7 1.384(3) .
C6 H6 0.9500 .
C7 C8 1.390(3) .
C7 N2 1.429(3) .
C8 C9 1.385(3) .
C8 H8 0.9500 .
C9 C10 1.389(3) .
C9 H9 0.9500 .
C10 H10 0.9500 .
C11 N1 1.316(3) .
C11 N2 1.353(3) .
C11 H11 0.9500 .
C12 C13 1.353(3) .
C12 N1 1.374(3) .
C12 H12 0.9500 .
C13 N2 1.383(3) .
C13 H13 0.9500 .
C14 C15 1.509(3) .
C14 H14A 0.9800 .
C14 H14B 0.9800 .
C14 H14C 0.9800 .
C15 O3 1.269(3) .
C15 C16 1.405(3) .
C16 C17 1.406(3) .
C16 H16 0.9500 .
C17 O4 1.261(3) .
C17 C18 1.507(3) .
C18 C23 1.392(3) .
C18 C19 1.392(3) .
C19 C20 1.388(3) .
C19 H19 0.9500 .
C20 C21 1.390(3) .
C20 N4 1.437(3) .
C21 C22 1.384(3) .
C21 H21 0.9500 .
C22 C23 1.380(3) .
C22 H22 0.9500 .
C23 H23 0.9500 .
C24 N3 1.319(3) .
C24 N4 1.357(3) .
C24 H24 0.9500 .
C25 C26 1.354(3) .
C25 N3 1.376(3) .
C25 H25 0.9500 .
C26 N4 1.386(3) .
C26 H26 0.9500 .
N1 Zn2 2.1603(18) .
N3 Zn1 2.1740(18) .
O1 Zn1 2.1106(14) .
O2 Zn1 2.0582(14) .
O3 Zn2 2.0808(14) .
O4 Zn2 2.0769(14) .
O1W H1W 0.8492 .
O1W H2W 0.8491 .
O2W H3W 0.8488 .
O2W H4W 0.8435 .
Zn1 O2 2.0582(14) 2_566
Zn1 O1 2.1106(14) 2_566
Zn1 N3 2.1740(18) 2_566
Zn2 O4 2.0769(14) 2_565
Zn2 O3 2.0808(14) 2_565
Zn2 N1 2.1603(18) 2_565

loop_
_geom_hbond_atom_site_label_D
_geom_hbond_atom_site_label_H
_geom_hbond_atom_site_label_A
_geom_hbond_distance_DH
_geom_hbond_distance_HA
_geom_hbond_distance_DA
_geom_hbond_angle_DHA
_geom_hbond_site_symmetry_A
O1W H1W O2 0.85 2.02 2.809(2) 154.2 2_566
O1W H2W O1 0.85 2.10 2.814(2) 141.9 .
O2W H3W O1W 0.85 2.06 2.894(2) 169.8 .
O2W H4W O3 0.84 2.01 2.840(2) 167.5 1_556
